data_7021328
loop_
_publ_author_name
'Heider, Silvio'
'Petzold, Holm'
'Chastanet, Guillaume'
'Schlamp, Stephan'
'R\"uffer, Tobias'
'Weber, Birgit'
'L\'etard, Jean-Fran\,cois'

_publ_section_title
;
 Biphenyl bridged hexadentate N6-ligands - a rigid ligand backbone for
 Fe(ii) spin crossover complexes.
;
_journal_issue 24
_journal_name_full 'Dalton transactions (Cambridge, England : 2003)'
_journal_page_first 8575
_journal_page_last 8584
_journal_paper_doi 10.1039/c2dt32451b
_journal_volume 42
_journal_year 2013
_chemical_formula_moiety 'C30 H26 Fe N8, 2(B F4)'
_chemical_formula_sum 'C60 H52 B4 F16 Fe2 N16'
_chemical_formula_weight 1456.12
_chemical_name_systematic
;
?
;
_space_group_IT_number 14
_symmetry_cell_setting monoclinic
_symmetry_space_group_name_Hall '-P 2ybc'
_symmetry_space_group_name_H-M 'P 1 21/c 1'
_atom_sites_solution_hydrogens geom
_atom_sites_solution_primary direct
_atom_sites_solution_secondary difmap
_audit_creation_method SHELXL-97
_cell_angle_alpha 90.00
_cell_angle_beta 101.677(3)
_cell_angle_gamma 90.00
_cell_formula_units_Z 2
_cell_length_a 10.5414(3)
_cell_length_b 13.0245(4)
_cell_length_c 23.2290(7)
_cell_measurement_reflns_used 5301
_cell_measurement_temperature 298(2)
_cell_measurement_theta_max 24.9996
_cell_measurement_theta_min 2.9149
_cell_volume 3123.26(16)
_computing_cell_refinement
;
CrysAlisPro, Agilent Technologies,
Version 1.171.35.19 (release 27-10-2011 CrysAlis171 .NET)
(compiled Oct 27 2011,15:02:11)
;
_computing_data_collection
;
CrysAlisPro, Agilent Technologies,
Version 1.171.35.19 (release 27-10-2011 CrysAlis171 .NET)
(compiled Oct 27 2011,15:02:11)
;
_computing_data_reduction
;
CrysAlisPro, Agilent Technologies,
Version 1.171.35.19 (release 27-10-2011 CrysAlis171 .NET)
(compiled Oct 27 2011,15:02:11)
;
_computing_structure_refinement 'SHELXL-97 (Sheldrick, 1997)'
_computing_structure_solution 'SHELXS-97 (Sheldrick, 1997)'
_diffrn_ambient_temperature 298(2)
_diffrn_measured_fraction_theta_full 0.996
_diffrn_measured_fraction_theta_max 0.996
_diffrn_measurement_device_type 'oxford gemini s'
_diffrn_measurement_method '\w scans'
_diffrn_radiation_monochromator graphite
_diffrn_radiation_source 'fine-focus sealed tube'
_diffrn_radiation_type MoK\a
_diffrn_radiation_wavelength 0.71073
_diffrn_reflns_av_R_equivalents 0.0336
_diffrn_reflns_av_sigmaI/netI 0.0384
_diffrn_reflns_limit_h_max 12
_diffrn_reflns_limit_h_min -12
_diffrn_reflns_limit_k_max 14
_diffrn_reflns_limit_k_min -15
_diffrn_reflns_limit_l_max 27
_diffrn_reflns_limit_l_min -27
_diffrn_reflns_number 13036
_diffrn_reflns_theta_full 25.05
_diffrn_reflns_theta_max 25.05
_diffrn_reflns_theta_min 2.92
_diffrn_standards_decay_% 0
_diffrn_standards_interval_count 50
_diffrn_standards_interval_time 25
_diffrn_standards_number 2
_exptl_absorpt_coefficient_mu 0.568
_exptl_absorpt_correction_T_max 1.00000
_exptl_absorpt_correction_T_min 0.84846
_exptl_absorpt_correction_type multi-scan
_exptl_absorpt_process_details
;
CrysAlisPro, Agilent Technologies,
Version 1.171.35.19 (release 27-10-2011 CrysAlis171 .NET)
(compiled Oct 27 2011,15:02:11)
Empirical absorption correction using spherical harmonics,
implemented in SCALE3 ABSPACK scaling algorithm.
;
_exptl_crystal_colour green
_exptl_crystal_density_diffrn 1.548
_exptl_crystal_density_method 'not measured'
_exptl_crystal_description block
_exptl_crystal_F_000 1480
_exptl_crystal_size_max 0.38
_exptl_crystal_size_mid 0.24
_exptl_crystal_size_min 0.22
_refine_diff_density_max 0.306
_refine_diff_density_min -0.206
_refine_diff_density_rms 0.045
_refine_ls_extinction_method none
_refine_ls_goodness_of_fit_ref 0.942
_refine_ls_hydrogen_treatment mixed
_refine_ls_matrix_type full
_refine_ls_number_parameters 542
_refine_ls_number_reflns 5517
_refine_ls_number_restraints 298
_refine_ls_restrained_S_all 0.952
_refine_ls_R_factor_all 0.0566
_refine_ls_R_factor_gt 0.0399
_refine_ls_shift/su_max 0.029
_refine_ls_shift/su_mean 0.001
_refine_ls_structure_factor_coef Fsqd
_refine_ls_weighting_details 'calc w=1/[\s^2^(Fo^2^)+(0.0715P)^2^+0.0000P] where P=(Fo^2^+2Fc^2^)/3'
_refine_ls_weighting_scheme calc
_refine_ls_wR_factor_gt 0.1019
_refine_ls_wR_factor_ref 0.1068
_reflns_number_gt 3981
_reflns_number_total 5517
_reflns_threshold_expression >2sigma(I)
_cod_data_source_file c2dt32451b.txt
_cod_data_source_block sh181rt
_cod_original_cell_volume 3123.25(16)
_cod_original_sg_symbol_H-M P2(1)/c
_cod_database_code 7021328

loop_
_symmetry_equiv_pos_as_xyz
'x, y, z'
'-x, y+1/2, -z+1/2'
'-x, -y, -z'
'x, -y-1/2, z-1/2'

loop_
_atom_site_label
_atom_site_type_symbol
_atom_site_fract_x
_atom_site_fract_y
_atom_site_fract_z
_atom_site_U_iso_or_equiv
_atom_site_adp_type
_atom_site_occupancy
_atom_site_symmetry_multiplicity
_atom_site_calc_flag
_atom_site_refinement_flags
_atom_site_disorder_assembly
_atom_site_disorder_group
C21 C 0.5971(3) 0.0055(2) 0.60697(13) 0.0759(8) Uani 1 1 d . . .
H21 H 0.5492 -0.0201 0.5719 0.091 Uiso 1 1 calc R . .
C20 C 0.7155(3) -0.0327(3) 0.63523(16) 0.0861(9) Uani 1 1 d . . .
H20 H 0.7603 -0.0874 0.6229 0.103 Uiso 1 1 calc R . .
C19 C 0.7534(3) 0.0239(2) 0.68371(14) 0.0767(8) Uani 1 1 d . . .
H19 H 0.8296 0.0164 0.7117 0.092 Uiso 1 1 calc R . .
C18 C 0.6463(2) 0.1669(2) 0.72644(10) 0.0520(6) Uani 1 1 d . . .
C17 C 0.7309(2) 0.1755(2) 0.78027(12) 0.0680(7) Uani 1 1 d . . .
H17 H 0.8025 0.1327 0.7902 0.082 Uiso 1 1 calc R . .
C16 C 0.7056(3) 0.2485(3) 0.81772(12) 0.0782(9) Uani 1 1 d . . .
H16 H 0.7602 0.2556 0.8543 0.094 Uiso 1 1 calc R . .
C15 C 0.6004(3) 0.3124(2) 0.80244(11) 0.0650(7) Uani 1 1 d . . .
H15 H 0.5826 0.3620 0.8285 0.078 Uiso 1 1 calc R . .
C14 C 0.5219(2) 0.30114(18) 0.74753(9) 0.0495(5) Uani 1 1 d . . .
C13 C 0.4103(2) 0.3713(2) 0.72531(10) 0.0581(6) Uani 1 1 d . . .
H13A H 0.3574 0.3770 0.7548 0.070 Uiso 1 1 calc R . .
H13B H 0.4432 0.4392 0.7193 0.070 Uiso 1 1 calc R . .
C6 C 0.2724(2) 0.41475(18) 0.62955(10) 0.0503(5) Uani 1 1 d . . .
C5 C 0.1395(2) 0.4248(2) 0.61643(12) 0.0648(7) Uani 1 1 d . . .
H5 H 0.0886 0.3808 0.6337 0.078 Uiso 1 1 calc R . .
C4 C 0.0814(2) 0.4994(3) 0.57792(13) 0.0793(9) Uani 1 1 d . . .
H4 H -0.0084 0.5050 0.5689 0.095 Uiso 1 1 calc R . .
C3 C 0.1556(3) 0.5652(2) 0.55301(13) 0.0805(8) Uani 1 1 d . . .
H3 H 0.1164 0.6164 0.5276 0.097 Uiso 1 1 calc R . .
C2 C 0.2879(2) 0.5557(2) 0.56546(12) 0.0663(7) Uani 1 1 d . . .
H2 H 0.3377 0.6010 0.5483 0.080 Uiso 1 1 calc R . .
C1 C 0.3491(2) 0.47963(18) 0.60325(10) 0.0514(6) Uani 1 1 d . . .
C7 C 0.4947(2) 0.47567(18) 0.61660(10) 0.0513(6) Uani 1 1 d . . .
C8 C 0.5615(2) 0.5594(2) 0.64552(11) 0.0643(7) Uani 1 1 d . . .
H8 H 0.5147 0.6165 0.6531 0.077 Uiso 1 1 calc R . .
C9 C 0.6940(3) 0.5606(2) 0.66315(12) 0.0733(8) Uani 1 1 d . . .
H9 H 0.7361 0.6175 0.6823 0.088 Uiso 1 1 calc R . .
C10 C 0.7629(2) 0.4764(3) 0.65204(12) 0.0746(8) Uani 1 1 d . . .
H10 H 0.8522 0.4749 0.6653 0.089 Uiso 1 1 calc R . .
C11 C 0.7014(2) 0.3938(2) 0.62149(11) 0.0658(7) Uani 1 1 d . . .
H11 H 0.7495 0.3378 0.6133 0.079 Uiso 1 1 calc R . .
C12 C 0.5677(2) 0.39387(19) 0.60286(9) 0.0502(6) Uani 1 1 d . . .
C22 C 0.4234(2) 0.3259(2) 0.51280(10) 0.0591(6) Uani 1 1 d . . .
H22A H 0.4680 0.3046 0.4821 0.071 Uiso 1 1 calc R . .
H22B H 0.4077 0.3991 0.5086 0.071 Uiso 1 1 calc R . .
C23 C 0.2967(2) 0.27114(18) 0.50485(9) 0.0501(5) Uani 1 1 d . . .
C24 C 0.2026(3) 0.2797(2) 0.45389(11) 0.0679(7) Uani 1 1 d . . .
H24 H 0.2164 0.3205 0.4228 0.081 Uiso 1 1 calc R . .
C25 C 0.0879(3) 0.2265(2) 0.45024(12) 0.0741(8) Uani 1 1 d . . .
H25 H 0.0245 0.2304 0.4160 0.089 Uiso 1 1 calc R . .
C26 C 0.0663(2) 0.1681(2) 0.49625(12) 0.0671(7) Uani 1 1 d . . .
H26 H -0.0118 0.1339 0.4948 0.081 Uiso 1 1 calc R . .
C27 C 0.1659(2) 0.16242(18) 0.54500(10) 0.0505(5) Uani 1 1 d . . .
C28 C 0.0598(3) 0.0450(2) 0.60669(13) 0.0696(7) Uani 1 1 d . . .
H28 H -0.0213 0.0358 0.5826 0.083 Uiso 1 1 calc R . .
C29 C 0.1028(3) 0.0014(2) 0.65958(14) 0.0762(8) Uani 1 1 d . . .
H29 H 0.0581 -0.0440 0.6791 0.091 Uiso 1 1 calc R . .
C30 C 0.2271(3) 0.0380(2) 0.67887(11) 0.0675(7) Uani 1 1 d . . .
H30 H 0.2797 0.0207 0.7147 0.081 Uiso 1 1 calc R . .
N4 N 0.56064(19) 0.08384(16) 0.63651(9) 0.0597(5) Uani 1 1 d . . .
N3 N 0.65901(17) 0.09423(16) 0.68408(9) 0.0573(5) Uani 1 1 d . . .
N2 N 0.54380(16) 0.22780(14) 0.71043(7) 0.0459(4) Uani 1 1 d . . .
N1 N 0.32893(19) 0.33494(15) 0.66971(8) 0.0508(5) Uani 1 1 d D . .
N8 N 0.26222(18) 0.10127(15) 0.63979(8) 0.0530(5) Uani 1 1 d . . .
N7 N 0.15693(17) 0.10496(15) 0.59519(8) 0.0534(5) Uani 1 1 d . . .
N6 N 0.27732(16) 0.21158(14) 0.54931(7) 0.0454(4) Uani 1 1 d . . .
N5 N 0.50782(19) 0.30529(16) 0.57103(9) 0.0531(5) Uani 1 1 d D . .
B1 B 0.0554(12) 0.2674(9) 0.7550(4) 0.072(3) Uani 0.555(7) 1 d PDU A 1
F1 F 0.0389(5) 0.2358(9) 0.8069(3) 0.164(5) Uani 0.555(7) 1 d PDU A 1
F2 F -0.0302(8) 0.2260(6) 0.7080(3) 0.169(4) Uani 0.555(7) 1 d PDU A 1
F3 F 0.0374(6) 0.3713(4) 0.7460(3) 0.134(2) Uani 0.555(7) 1 d PDU A 1
F4 F 0.1761(6) 0.2522(8) 0.7477(4) 0.101(2) Uani 0.555(7) 1 d PDU A 1
B1' B 0.0452(12) 0.2516(11) 0.7541(6) 0.072(4) Uani 0.445(7) 1 d PDU A 2
F1' F 0.0202(4) 0.1540(4) 0.7689(4) 0.115(3) Uani 0.445(7) 1 d PDU A 2
F2' F -0.0580(8) 0.2855(10) 0.7190(5) 0.191(5) Uani 0.445(7) 1 d PDU A 2
F3' F 0.0556(11) 0.3040(9) 0.8019(5) 0.197(6) Uani 0.445(7) 1 d PDU A 2
F4' F 0.1484(12) 0.2396(12) 0.7319(7) 0.174(6) Uani 0.445(7) 1 d PDU A 2
Fe1 Fe 0.41548(3) 0.20404(3) 0.628607(12) 0.04633(13) Uani 1 1 d . . .
B2 B 0.2899(12) 0.8616(10) 0.5104(6) 0.102(5) Uani 0.393(18) 1 d PDU B 1
F5 F 0.2287(10) 0.8116(11) 0.5502(6) 0.127(4) Uani 0.393(18) 1 d PDU B 1
F6 F 0.244(2) 0.8279(14) 0.4564(6) 0.136(4) Uani 0.393(18) 1 d PDU B 1
F7 F 0.4154(9) 0.8365(14) 0.5332(12) 0.175(6) Uani 0.393(18) 1 d PDU B 1
F8 F 0.286(2) 0.9653(8) 0.5129(7) 0.145(5) Uani 0.393(18) 1 d PDU B 1
B2' B 0.2905(7) 0.8603(6) 0.5092(3) 0.070(3) Uani 0.607(18) 1 d PDU B 2
F5' F 0.2707(13) 0.8343(10) 0.5601(3) 0.185(4) Uani 0.607(18) 1 d PDU B 2
F6' F 0.2405(11) 0.7884(7) 0.4676(5) 0.128(3) Uani 0.607(18) 1 d PDU B 2
F7' F 0.4178(6) 0.8667(6) 0.5042(3) 0.106(2) Uani 0.607(18) 1 d PDU B 2
F8' F 0.2264(5) 0.9495(5) 0.4954(4) 0.0991(18) Uani 0.607(18) 1 d PDU B 2
H1N H 0.262(2) 0.300(2) 0.6796(12) 0.077(9) Uiso 1 1 d D . .
H5N H 0.565(2) 0.2610(16) 0.5641(10) 0.057(7) Uiso 1 1 d D . .

loop_
_atom_site_aniso_label
_atom_site_aniso_U_11
_atom_site_aniso_U_22
_atom_site_aniso_U_33
_atom_site_aniso_U_23
_atom_site_aniso_U_13
_atom_site_aniso_U_12
C21 0.094(2) 0.0646(19) 0.0772(18) -0.0134(15) 0.0371(16) -0.0081(16)
C20 0.095(2) 0.063(2) 0.111(2) 0.0046(19) 0.0480(19) 0.0193(17)
C19 0.0662(16) 0.079(2) 0.093(2) 0.0114(18) 0.0354(15) 0.0193(16)
C18 0.0475(12) 0.0555(15) 0.0564(13) 0.0057(11) 0.0188(10) -0.0055(11)
C17 0.0462(13) 0.083(2) 0.0691(17) 0.0143(15) -0.0011(12) -0.0042(13)
C16 0.0741(18) 0.100(2) 0.0538(15) -0.0005(16) -0.0020(14) -0.0221(18)
C15 0.0756(17) 0.0694(19) 0.0490(14) -0.0087(12) 0.0104(12) -0.0203(15)
C14 0.0588(13) 0.0484(14) 0.0436(11) -0.0029(10) 0.0161(10) -0.0107(11)
C13 0.0728(14) 0.0538(15) 0.0517(13) -0.0067(11) 0.0221(11) 0.0001(13)
C6 0.0508(11) 0.0449(14) 0.0570(13) -0.0040(10) 0.0149(10) 0.0055(11)
C5 0.0506(13) 0.0687(18) 0.0784(17) 0.0038(14) 0.0210(12) 0.0039(13)
C4 0.0491(13) 0.092(2) 0.096(2) 0.0090(18) 0.0109(14) 0.0120(15)
C3 0.0758(17) 0.077(2) 0.0848(19) 0.0166(16) 0.0079(15) 0.0266(17)
C2 0.0711(15) 0.0525(16) 0.0781(17) 0.0110(13) 0.0214(13) 0.0068(14)
C1 0.0501(12) 0.0468(14) 0.0581(13) -0.0029(11) 0.0130(10) 0.0029(11)
C7 0.0505(12) 0.0476(14) 0.0584(13) 0.0018(11) 0.0174(10) -0.0022(11)
C8 0.0693(15) 0.0558(17) 0.0714(16) -0.0070(13) 0.0226(13) -0.0084(13)
C9 0.0737(17) 0.080(2) 0.0655(16) -0.0071(15) 0.0132(13) -0.0255(17)
C10 0.0504(13) 0.100(3) 0.0709(17) 0.0058(16) 0.0061(12) -0.0155(16)
C11 0.0505(13) 0.077(2) 0.0736(16) 0.0069(14) 0.0202(12) 0.0031(13)
C12 0.0493(12) 0.0531(15) 0.0512(12) 0.0037(11) 0.0171(10) -0.0050(11)
C22 0.0736(15) 0.0571(16) 0.0512(13) 0.0034(11) 0.0236(11) -0.0003(13)
C23 0.0603(13) 0.0485(15) 0.0434(12) -0.0017(10) 0.0148(10) 0.0079(11)
C24 0.0807(17) 0.073(2) 0.0474(14) 0.0083(12) 0.0072(12) 0.0109(15)
C25 0.0663(16) 0.089(2) 0.0595(16) 0.0016(15) -0.0052(13) 0.0134(16)
C26 0.0530(13) 0.0750(19) 0.0690(17) -0.0097(14) 0.0019(12) 0.0016(13)
C27 0.0542(12) 0.0458(13) 0.0518(13) -0.0067(10) 0.0115(10) 0.0032(11)
C28 0.0645(14) 0.0613(18) 0.0894(19) -0.0085(15) 0.0310(14) -0.0150(14)
C29 0.0863(19) 0.0571(18) 0.097(2) 0.0021(16) 0.0458(17) -0.0095(15)
C30 0.0877(18) 0.0570(17) 0.0648(15) 0.0084(13) 0.0322(14) 0.0087(15)
N4 0.0680(12) 0.0534(13) 0.0628(12) -0.0110(10) 0.0253(10) -0.0011(10)
N3 0.0511(10) 0.0565(13) 0.0673(13) 0.0071(10) 0.0191(10) 0.0057(10)
N2 0.0475(9) 0.0486(12) 0.0430(9) 0.0016(8) 0.0125(8) -0.0034(9)
N1 0.0557(11) 0.0427(11) 0.0562(11) -0.0020(9) 0.0165(9) -0.0006(10)
N8 0.0627(11) 0.0475(12) 0.0515(10) 0.0028(9) 0.0182(9) 0.0015(9)
N7 0.0538(10) 0.0500(12) 0.0584(11) -0.0049(9) 0.0159(9) -0.0037(9)
N6 0.0507(10) 0.0434(11) 0.0431(9) -0.0035(8) 0.0118(8) 0.0008(9)
N5 0.0571(11) 0.0465(12) 0.0590(12) -0.0001(9) 0.0196(9) 0.0023(10)
B1 0.091(7) 0.076(6) 0.058(5) -0.003(4) 0.034(5) 0.017(6)
F1 0.088(3) 0.323(13) 0.092(4) 0.086(6) 0.046(3) 0.030(5)
F2 0.162(6) 0.172(7) 0.153(5) -0.091(5) -0.014(4) 0.005(5)
F3 0.160(4) 0.090(3) 0.146(5) -0.026(3) 0.019(3) 0.048(3)
F4 0.074(2) 0.098(5) 0.142(4) 0.055(4) 0.051(2) 0.015(2)
B1' 0.039(5) 0.065(7) 0.109(11) -0.023(6) 0.006(5) -0.010(5)
F1' 0.076(3) 0.086(4) 0.191(7) 0.015(4) 0.047(4) -0.004(2)
F2' 0.123(5) 0.244(13) 0.192(9) 0.131(8) 0.002(6) 0.050(7)
F3' 0.276(10) 0.180(9) 0.161(9) -0.100(8) 0.107(7) -0.039(7)
F4' 0.201(9) 0.117(7) 0.268(13) 0.022(8) 0.200(10) 0.033(8)
Fe1 0.05090(19) 0.0488(2) 0.03876(18) -0.00200(14) 0.00781(13) -0.00089(15)
B2 0.097(8) 0.085(8) 0.097(8) 0.057(7) -0.048(7) -0.059(7)
F5 0.096(5) 0.147(8) 0.132(7) 0.067(6) 0.014(4) -0.008(5)
F6 0.186(8) 0.121(10) 0.098(5) -0.008(6) 0.022(4) -0.030(9)
F7 0.064(4) 0.163(10) 0.289(16) -0.054(11) 0.012(6) 0.006(4)
F8 0.216(14) 0.081(5) 0.158(9) -0.025(5) 0.082(9) 0.029(7)
B2' 0.073(5) 0.084(6) 0.066(5) -0.020(4) 0.044(4) 0.024(5)
F5' 0.257(10) 0.234(8) 0.073(3) 0.028(4) 0.053(5) -0.055(7)
F6' 0.139(4) 0.092(5) 0.149(6) -0.062(5) 0.022(4) -0.006(4)
F7' 0.078(2) 0.121(4) 0.120(4) -0.025(3) 0.025(2) 0.011(2)
F8' 0.095(3) 0.067(3) 0.138(4) 0.001(3) 0.031(3) 0.017(2)

loop_
_atom_type_symbol
_atom_type_description
_atom_type_scat_dispersion_real
_atom_type_scat_dispersion_imag
_atom_type_scat_source
C C 0.0033 0.0016 'International Tables Vol C Tables 4.2.6.8 and 6.1.1.4'
N N 0.0061 0.0033 'International Tables Vol C Tables 4.2.6.8 and 6.1.1.4'
F F 0.0171 0.0103 'International Tables Vol C Tables 4.2.6.8 and 6.1.1.4'
Fe Fe 0.3463 0.8444 'International Tables Vol C Tables 4.2.6.8 and 6.1.1.4'
B B 0.0013 0.0007 'International Tables Vol C Tables 4.2.6.8 and 6.1.1.4'
H H 0.0000 0.0000 'International Tables Vol C Tables 4.2.6.8 and 6.1.1.4'

loop_
_geom_angle_atom_site_label_1
_geom_angle_atom_site_label_2
_geom_angle_atom_site_label_3
_geom_angle
N4 C21 C20 111.1(3)
N4 C21 H21 124.5
C20 C21 H21 124.5
C19 C20 C21 106.8(3)
C19 C20 H20 126.6
C21 C20 H20 126.6
C20 C19 N3 106.5(3)
C20 C19 H19 126.8
N3 C19 H19 126.8
N2 C18 C17 122.8(2)
N2 C18 N3 113.36(19)
C17 C18 N3 123.8(2)
C16 C17 C18 117.6(3)
C16 C17 H17 121.2
C18 C17 H17 121.2
C17 C16 C15 120.9(2)
C17 C16 H16 119.5
C15 C16 H16 119.5
C16 C15 C14 118.4(3)
C16 C15 H15 120.8
C14 C15 H15 120.8
N2 C14 C15 121.4(2)
N2 C14 C13 116.09(19)
C15 C14 C13 122.5(2)
N1 C13 C14 112.52(19)
N1 C13 H13A 109.1
C14 C13 H13A 109.1
N1 C13 H13B 109.1
C14 C13 H13B 109.1
H13A C13 H13B 107.8
C5 C6 C1 120.0(2)
C5 C6 N1 118.7(2)
C1 C6 N1 121.38(19)
C4 C5 C6 120.6(2)
C4 C5 H5 119.7
C6 C5 H5 119.7
C3 C4 C5 120.0(2)
C3 C4 H4 120.0
C5 C4 H4 120.0
C4 C3 C2 120.0(3)
C4 C3 H3 120.0
C2 C3 H3 120.0
C3 C2 C1 121.2(3)
C3 C2 H2 119.4
C1 C2 H2 119.4
C6 C1 C2 118.2(2)
C6 C1 C7 123.2(2)
C2 C1 C7 118.5(2)
C12 C7 C8 117.5(2)
C12 C7 C1 124.6(2)
C8 C7 C1 117.9(2)
C9 C8 C7 122.4(3)
C9 C8 H8 118.8
C7 C8 H8 118.8
C10 C9 C8 118.8(3)
C10 C9 H9 120.6
C8 C9 H9 120.6
C9 C10 C11 120.7(2)
C9 C10 H10 119.6
C11 C10 H10 119.6
C10 C11 C12 120.2(3)
C10 C11 H11 119.9
C12 C11 H11 119.9
C11 C12 C7 120.2(2)
C11 C12 N5 118.0(2)
C7 C12 N5 121.71(19)
N5 C22 C23 112.51(19)
N5 C22 H22A 109.1
C23 C22 H22A 109.1
N5 C22 H22B 109.1
C23 C22 H22B 109.1
H22A C22 H22B 107.8
N6 C23 C24 120.7(2)
N6 C23 C22 116.98(19)
C24 C23 C22 122.4(2)
C25 C24 C23 118.6(2)
C25 C24 H24 120.7
C23 C24 H24 120.7
C26 C25 C24 120.9(2)
C26 C25 H25 119.6
C24 C25 H25 119.6
C25 C26 C27 116.8(2)
C25 C26 H26 121.6
C27 C26 H26 121.6
N6 C27 C26 123.5(2)
N6 C27 N7 113.75(18)
C26 C27 N7 122.8(2)
C29 C28 N7 107.1(2)
C29 C28 H28 126.5
N7 C28 H28 126.5
C28 C29 C30 105.8(3)
C28 C29 H29 127.1
C30 C29 H29 127.1
N8 C30 C29 111.6(2)
N8 C30 H30 124.2
C29 C30 H30 124.2
C21 N4 N3 104.1(2)
C21 N4 Fe1 141.5(2)
N3 N4 Fe1 113.92(14)
C19 N3 N4 111.6(2)
C19 N3 C18 129.9(2)
N4 N3 C18 118.39(18)
C18 N2 C14 118.78(19)
C18 N2 Fe1 119.87(15)
C14 N2 Fe1 121.32(15)
C6 N1 C13 115.17(19)
C6 N1 Fe1 115.08(14)
C13 N1 Fe1 113.76(14)
C6 N1 H1N 106.6(17)
C13 N1 H1N 106.4(17)
Fe1 N1 H1N 97.5(18)
C30 N8 N7 104.2(2)
C30 N8 Fe1 141.73(18)
N7 N8 Fe1 113.79(13)
C28 N7 N8 111.3(2)
C28 N7 C27 130.6(2)
N8 N7 C27 118.06(18)
C27 N6 C23 119.56(19)
C27 N6 Fe1 119.30(15)
C23 N6 Fe1 120.96(15)
C12 N5 C22 116.17(19)
C12 N5 Fe1 111.28(14)
C22 N5 Fe1 113.45(14)
C12 N5 H5N 112.2(16)
C22 N5 H5N 105.0(16)
Fe1 N5 H5N 96.8(17)
F1 B1 F4 112.1(9)
F1 B1 F3 113.9(9)
F4 B1 F3 103.5(9)
F1 B1 F2 114.5(10)
F4 B1 F2 109.3(9)
F3 B1 F2 102.6(8)
F3' B1' F2' 106.0(13)
F3' B1' F4' 118.1(12)
F2' B1' F4' 117.0(14)
F3' B1' F1' 105.3(12)
F2' B1' F1' 107.3(10)
F4' B1' F1' 102.0(12)
N6 Fe1 N2 168.39(7)
N6 Fe1 N8 74.44(7)
N2 Fe1 N8 109.91(7)
N6 Fe1 N4 117.28(7)
N2 Fe1 N4 73.66(7)
N8 Fe1 N4 94.28(8)
N6 Fe1 N5 75.95(7)
N2 Fe1 N5 100.02(7)
N8 Fe1 N5 150.04(7)
N4 Fe1 N5 95.23(8)
N6 Fe1 N1 93.91(7)
N2 Fe1 N1 75.37(7)
N8 Fe1 N1 92.38(7)
N4 Fe1 N1 148.76(7)
N5 Fe1 N1 94.03(8)
F6 B2 F8 111.3(11)
F6 B2 F7 115.4(17)
F8 B2 F7 104.8(11)
F6 B2 F5 110.2(11)
F8 B2 F5 114.7(15)
F7 B2 F5 100.0(13)
F5' B2' F8' 106.2(7)
F5' B2' F6' 110.9(9)
F8' B2' F6' 108.5(7)
F5' B2' F7' 115.9(8)
F8' B2' F7' 112.2(7)
F6' B2' F7' 103.0(6)

loop_
_geom_bond_atom_site_label_1
_geom_bond_atom_site_label_2
_geom_bond_distance
C21 N4 1.329(3)
C21 C20 1.380(4)
C21 H21 0.9300
C20 C19 1.338(4)
C20 H20 0.9300
C19 N3 1.354(3)
C19 H19 0.9300
C18 N2 1.331(3)
C18 C17 1.386(3)
C18 N3 1.392(3)
C17 C16 1.351(4)
C17 H17 0.9300
C16 C15 1.374(4)
C16 H16 0.9300
C15 C14 1.381(3)
C15 H15 0.9300
C14 N2 1.338(3)
C14 C13 1.496(3)
C13 N1 1.476(3)
C13 H13A 0.9700
C13 H13B 0.9700
C6 C5 1.379(3)
C6 C1 1.393(3)
C6 N1 1.442(3)
C5 C4 1.378(4)
C5 H5 0.9300
C4 C3 1.365(4)
C4 H4 0.9300
C3 C2 1.371(4)
C3 H3 0.9300
C2 C1 1.393(3)
C2 H2 0.9300
C1 C7 1.504(3)
C7 C12 1.388(3)
C7 C8 1.394(3)
C8 C9 1.373(4)
C8 H8 0.9300
C9 C10 1.368(4)
C9 H9 0.9300
C10 C11 1.377(4)
C10 H10 0.9300
C11 C12 1.388(3)
C11 H11 0.9300
C12 N5 1.445(3)
C22 N5 1.485(3)
C22 C23 1.492(3)
C22 H22A 0.9700
C22 H22B 0.9700
C23 N6 1.340(3)
C23 C24 1.387(3)
C24 C25 1.381(4)
C24 H24 0.9300
C25 C26 1.368(4)
C25 H25 0.9300
C26 C27 1.382(3)
C26 H26 0.9300
C27 N6 1.324(3)
C27 N7 1.404(3)
C28 C29 1.346(4)
C28 N7 1.356(3)
C28 H28 0.9300
C29 C30 1.380(4)
C29 H29 0.9300
C30 N8 1.333(3)
C30 H30 0.9300
N4 N3 1.360(3)
N4 Fe1 2.171(2)
N2 Fe1 2.1207(17)
N1 Fe1 2.2368(19)
N1 H1N 0.905(17)
N8 N7 1.357(2)
N8 Fe1 2.1539(19)
N6 Fe1 2.1065(17)
N5 Fe1 2.237(2)
N5 H5N 0.871(16)
B1 F1 1.319(10)
B1 F4 1.331(11)
B1 F3 1.376(12)
B1 F2 1.377(11)
B1' F3' 1.290(14)
B1' F2' 1.297(13)
B1' F4' 1.303(14)
B1' F1' 1.356(14)
B2 F6 1.324(14)
B2 F8 1.353(13)
B2 F7 1.362(14)
B2 F5 1.392(14)
B2' F5' 1.286(9)
B2' F8' 1.350(9)
B2' F6' 1.372(9)
B2' F7' 1.374(9)

loop_
_geom_torsion_atom_site_label_1
_geom_torsion_atom_site_label_2
_geom_torsion_atom_site_label_3
_geom_torsion_atom_site_label_4
_geom_torsion
N4 C21 C20 C19 -0.1(4)
C21 C20 C19 N3 0.0(3)
N2 C18 C17 C16 0.8(4)
N3 C18 C17 C16 -178.8(2)
C18 C17 C16 C15 -0.7(4)
C17 C16 C15 C14 -0.8(4)
C16 C15 C14 N2 2.4(4)
C16 C15 C14 C13 -175.9(2)
N2 C14 C13 N1 10.5(3)
C15 C14 C13 N1 -171.2(2)
C1 C6 C5 C4 -0.8(4)
N1 C6 C5 C4 -179.5(2)
C6 C5 C4 C3 -0.9(4)
C5 C4 C3 C2 1.2(5)
C4 C3 C2 C1 0.1(4)
C5 C6 C1 C2 2.1(3)
N1 C6 C1 C2 -179.3(2)
C5 C6 C1 C7 178.1(2)
N1 C6 C1 C7 -3.2(3)
C3 C2 C1 C6 -1.8(4)
C3 C2 C1 C7 -178.0(2)
C6 C1 C7 C12 66.2(3)
C2 C1 C7 C12 -117.8(3)
C6 C1 C7 C8 -113.0(3)
C2 C1 C7 C8 63.1(3)
C12 C7 C8 C9 -3.6(4)
C1 C7 C8 C9 175.6(2)
C7 C8 C9 C10 -0.1(4)
C8 C9 C10 C11 2.8(4)
C9 C10 C11 C12 -1.7(4)
C10 C11 C12 C7 -2.2(4)
C10 C11 C12 N5 -179.9(2)
C8 C7 C12 C11 4.6(3)
C1 C7 C12 C11 -174.5(2)
C8 C7 C12 N5 -177.7(2)
C1 C7 C12 N5 3.2(3)
N5 C22 C23 N6 -1.0(3)
N5 C22 C23 C24 179.6(2)
N6 C23 C24 C25 0.7(4)
C22 C23 C24 C25 -179.9(2)
C23 C24 C25 C26 1.3(4)
C24 C25 C26 C27 -2.3(4)
C25 C26 C27 N6 1.4(4)
C25 C26 C27 N7 -179.7(2)
N7 C28 C29 C30 0.5(3)
C28 C29 C30 N8 -0.6(3)
C20 C21 N4 N3 0.1(3)
C20 C21 N4 Fe1 170.6(2)
C20 C19 N3 N4 0.0(3)
C20 C19 N3 C18 175.3(2)
C21 N4 N3 C19 -0.1(3)
Fe1 N4 N3 C19 -173.61(17)
C21 N4 N3 C18 -176.0(2)
Fe1 N4 N3 C18 10.5(2)
N2 C18 N3 C19 176.4(2)
C17 C18 N3 C19 -4.0(4)
N2 C18 N3 N4 -8.6(3)
C17 C18 N3 N4 171.0(2)
C17 C18 N2 C14 0.7(3)
N3 C18 N2 C14 -179.67(19)
C17 C18 N2 Fe1 -177.28(17)
N3 C18 N2 Fe1 2.4(3)
C15 C14 N2 C18 -2.3(3)
C13 C14 N2 C18 176.1(2)
C15 C14 N2 Fe1 175.63(17)
C13 C14 N2 Fe1 -6.0(3)
C5 C6 N1 C13 -115.6(2)
C1 C6 N1 C13 65.7(3)
C5 C6 N1 Fe1 109.0(2)
C1 C6 N1 Fe1 -69.7(2)
C14 C13 N1 C6 -146.0(2)
C14 C13 N1 Fe1 -10.1(2)
C29 C30 N8 N7 0.5(3)
C29 C30 N8 Fe1 173.0(2)
C29 C28 N7 N8 -0.2(3)
C29 C28 N7 C27 175.9(2)
C30 N8 N7 C28 -0.2(3)
Fe1 N8 N7 C28 -175.11(16)
C30 N8 N7 C27 -176.9(2)
Fe1 N8 N7 C27 8.2(2)
N6 C27 N7 C28 -179.5(2)
C26 C27 N7 C28 1.6(4)
N6 C27 N7 N8 -3.6(3)
C26 C27 N7 N8 177.5(2)
C26 C27 N6 C23 0.5(3)
N7 C27 N6 C23 -178.42(19)
C26 C27 N6 Fe1 175.75(19)
N7 C27 N6 Fe1 -3.2(2)
C24 C23 N6 C27 -1.6(3)
C22 C23 N6 C27 179.0(2)
C24 C23 N6 Fe1 -176.76(18)
C22 C23 N6 Fe1 3.8(3)
C11 C12 N5 C22 -125.5(2)
C7 C12 N5 C22 56.8(3)
C11 C12 N5 Fe1 102.6(2)
C7 C12 N5 Fe1 -75.1(2)
C23 C22 N5 C12 -132.8(2)
C23 C22 N5 Fe1 -2.0(2)
C27 N6 Fe1 N2 -108.0(3)
C23 N6 Fe1 N2 67.2(4)
C27 N6 Fe1 N8 5.65(16)
C23 N6 Fe1 N8 -179.16(17)
C27 N6 Fe1 N4 92.42(17)
C23 N6 Fe1 N4 -92.39(17)
C27 N6 Fe1 N5 -178.92(17)
C23 N6 Fe1 N5 -3.73(16)
C27 N6 Fe1 N1 -85.73(17)
C23 N6 Fe1 N1 89.45(17)
C18 N2 Fe1 N6 -158.9(3)
C14 N2 Fe1 N6 23.2(4)
C18 N2 Fe1 N8 90.91(17)
C14 N2 Fe1 N8 -86.98(17)
C18 N2 Fe1 N4 2.25(16)
C14 N2 Fe1 N4 -175.64(18)
C18 N2 Fe1 N5 -90.31(17)
C14 N2 Fe1 N5 91.80(17)
C18 N2 Fe1 N1 178.11(17)
C14 N2 Fe1 N1 0.21(16)
C30 N8 Fe1 N6 -179.1(3)
N7 N8 Fe1 N6 -7.11(14)
C30 N8 Fe1 N2 -10.4(3)
N7 N8 Fe1 N2 161.59(14)
C30 N8 Fe1 N4 63.7(3)
N7 N8 Fe1 N4 -124.25(14)
C30 N8 Fe1 N5 172.0(2)
N7 N8 Fe1 N5 -16.0(2)
C30 N8 Fe1 N1 -85.7(3)
N7 N8 Fe1 N1 86.29(15)
C21 N4 Fe1 N6 -0.7(3)
N3 N4 Fe1 N6 169.24(14)
C21 N4 Fe1 N2 -176.5(3)
N3 N4 Fe1 N2 -6.56(14)
C21 N4 Fe1 N8 74.0(3)
N3 N4 Fe1 N8 -116.07(15)
C21 N4 Fe1 N5 -77.5(3)
N3 N4 Fe1 N5 92.37(16)
C21 N4 Fe1 N1 175.8(2)
N3 N4 Fe1 N1 -14.3(2)
C12 N5 Fe1 N6 136.10(16)
C22 N5 Fe1 N6 2.88(15)
C12 N5 Fe1 N2 -32.76(16)
C22 N5 Fe1 N2 -165.99(16)
C12 N5 Fe1 N8 144.95(15)
C22 N5 Fe1 N8 11.7(3)
C12 N5 Fe1 N4 -107.05(15)
C22 N5 Fe1 N4 119.72(16)
C12 N5 Fe1 N1 43.08(15)
C22 N5 Fe1 N1 -90.15(16)
C6 N1 Fe1 N6 -33.92(16)
C13 N1 Fe1 N6 -169.90(16)
C6 N1 Fe1 N2 141.56(16)
C13 N1 Fe1 N2 5.58(15)
C6 N1 Fe1 N8 -108.48(16)
C13 N1 Fe1 N8 115.55(16)
C6 N1 Fe1 N4 149.24(16)
C13 N1 Fe1 N4 13.3(2)
C6 N1 Fe1 N5 42.24(16)
C13 N1 Fe1 N5 -93.73(16)
